data_2011822
loop_
_publ_author_name
'Renaudet, Olivier'
'Dumy, Pascal'
'Philouze, Christian'

_publ_section_title
;Methyl
 2,3,6-tri-<i>O</i>-benzoyl-4-deoxy-4-methoxyamino-\a-<small>D</small>-glucopyranoside
;
_journal_issue 3
_journal_name_full 'Acta Crystallographica Section C'
_journal_page_first 309
_journal_page_last 310
_journal_paper_doi 10.1107/S0108270100019387
_journal_volume 57
_journal_year 2001
_chemical_formula_moiety 'C29 H29 N1 O9'
_chemical_formula_sum 'C29 H29 N O9'
_chemical_formula_weight 535.55
_space_group_IT_number 4
_symmetry_cell_setting monoclinic
_symmetry_space_group_name_Hall 'P 2yb'
_symmetry_space_group_name_H-M 'P 1 21 1'
_cell_angle_alpha 90
_cell_angle_beta 96.63(2)
_cell_angle_gamma 90
_cell_formula_units_Z 2
_cell_length_a 8.026(2)
_cell_length_b 12.359(3)
_cell_length_c 14.056(3)
_cell_measurement_reflns_used 24
_cell_measurement_temperature 293
_cell_measurement_theta_max 13.3
_cell_measurement_theta_min 10.2
_cell_volume 1384.9(6)
_computing_cell_refinement 'CAD-4 Software'
_computing_data_collection 'CAD-4 Software (Enraf-Nonius, 1989)'
_computing_data_reduction 'TEXSAN (Molecular Structure Corporation, 1992-1997)'
_computing_publication_material TEXSAN
_computing_structure_refinement TEXSAN
_computing_structure_solution 'SIR92 (Altomare et al., 1993)'
_diffrn_ambient_temperature 293
_diffrn_measured_fraction_theta_full 1.0
_diffrn_measured_fraction_theta_max 1.0
_diffrn_measurement_device_type 'Enraf-Nonius CAD-4'
_diffrn_measurement_method \w
_diffrn_radiation_monochromator graphite
_diffrn_radiation_source 'X-ray tube'
_diffrn_radiation_type MoK\a
_diffrn_radiation_wavelength .7107
_diffrn_reflns_av_R_equivalents .015
_diffrn_reflns_av_sigmaI/netI .050
_diffrn_reflns_limit_h_max 11
_diffrn_reflns_limit_h_min -11
_diffrn_reflns_limit_k_max 17
_diffrn_reflns_limit_k_min 0
_diffrn_reflns_limit_l_max 19
_diffrn_reflns_limit_l_min 0
_diffrn_reflns_number 4363
_diffrn_reflns_reduction_process 'Lp corrections applied'
_diffrn_reflns_theta_full 30
_diffrn_reflns_theta_max 29.96
_diffrn_reflns_theta_min 2.20
_diffrn_standards_decay_% 4.23
_diffrn_standards_interval_count 120
_diffrn_standards_number 2
_exptl_absorpt_coefficient_mu .096
_exptl_absorpt_correction_type none
_exptl_crystal_colour colorless
_exptl_crystal_density_diffrn 1.284
_exptl_crystal_density_meas ?
_exptl_crystal_description 'monoclinic prism'
_exptl_crystal_F_000 564
_exptl_crystal_size_max .35
_exptl_crystal_size_mid .30
_exptl_crystal_size_min .29
_refine_diff_density_max .16
_refine_diff_density_min -.20
_refine_ls_extinction_method none
_refine_ls_goodness_of_fit_all 1.896
_refine_ls_goodness_of_fit_ref 1.896
_refine_ls_hydrogen_treatment noref
_refine_ls_matrix_type full
_refine_ls_number_constraints 0
_refine_ls_number_parameters 351
_refine_ls_number_reflns 3518
_refine_ls_number_restraints 0
_refine_ls_R_factor_all .068
_refine_ls_R_factor_gt .068
_refine_ls_shift/su_max .022
_refine_ls_shift/su_mean .004
_refine_ls_structure_factor_coef F
_refine_ls_weighting_details 'w = 1/[\s^2^(Fo) + 0.00008|Fo|^2^]'
_refine_ls_weighting_scheme sigma
_refine_ls_wR_factor_all .040
_refine_ls_wR_factor_ref .040
_reflns_number_gt 3518
_reflns_number_total 4225
_reflns_threshold_expression I>0.05\s(I)
_cod_data_source_file sk1434.cif
_cod_data_source_block I
_cod_depositor_comments
;
The following automatic conversions were performed:

'_exptl_crystal_density_meas' value 'not measured' was changed to '?'
- the value is perceived as not measured.

Automatic conversion script
Id: cif_fix_values 3008 2015-01-20 13:52:24Z robertas 
;
_cod_original_cell_volume 1384.9(5)
_cod_original_sg_symbol_H-M 'P 21'
_cod_original_formula_sum 'C29 H29 N1 O9'
_cod_database_code 2011822
_cod_database_fobs_code 2011822

loop_
_symmetry_equiv_pos_as_xyz
'  +x,  +y,  +z'
'  -x,1/2+y,  -z'

loop_
_atom_site_label
_atom_site_fract_x
_atom_site_fract_y
_atom_site_fract_z
_atom_site_U_iso_or_equiv
_atom_site_adp_type
_atom_site_calc_flag
_atom_site_calc_attached_atom
_atom_site_refinement_flags
_atom_site_occupancy
O1 .58140(10) .2268 .54634(9) .0658(4) Uani d ? . 1.000
O2 .3181(2) .16880(10) .41260(9) .0611(4) Uani d ? . 1.000
O3 .08500(10) .32430(10) .46179(8) .0557(3) Uani d ? . 1.000
O4 .2644(2) .50960(10) .60530(10) .0839(5) Uani d ? . 1.000
O5 .4243(2) .18940(10) .67208(9) .0659(4) Uani d ? . 1.000
O6 .2258(2) .25900(10) .81754(9) .0793(5) Uani d ? . 1.000
O7 .2091(2) .00410(10) .41920(10) .0867(5) Uani d ? . 1.000
O8 .2176(2) .4078(2) .34990(10) .0841(5) Uani d ? . 1.000
O9 .2720(3) .3301(2) .96200(10) .1271(7) Uani d ? . 1.000
N4 .1551(2) .4329(2) .64450(10) .0695(5) Uani d ? . 1.000
C1 .4522(3) .1654(2) .57710(10) .0629(6) Uani d ? . 1.000
C2 .2928(2) .1888(2) .51070(10) .0557(5) Uani d ? . 1.000
C3 .2428(2) .3051(2) .52020(10) .0524(5) Uani d ? . 1.000
C4 .2167(2) .3263(2) .62380(10) .0560(5) Uani d ? . 1.000
C5 .3794(2) .2999(2) .68700(10) .0610(6) Uani d ? . 1.000
C6 .3719(3) .3175(2) .79150(10) .0757(7) Uani d ? . 1.000
C7 .7427(3) .2016(2) .5953(2) .0921(8) Uani d ? . 1.000
C8 .2657(2) .0737(2) .37380(10) .0587(6) Uani d ? . 1.000
C9 .2868(2) .0672(2) .27160(10) .0585(5) Uani d ? . 1.000
C10 .3621(3) .1485(2) .22500(10) .0774(7) Uani d ? . 1.000
C11 .3851(3) .1371(2) .1300(2) .1010(9) Uani d ? . 1.000
C12 .3311(3) .0472(3) .0814(2) .1070(10) Uani d ? . 1.000
C13 .2542(3) -.0332(2) .1261(2) .0966(9) Uani d ? . 1.000
C14 .2326(3) -.0244(2) .2212(2) .0777(7) Uani d ? . 1.000
C15 .0904(2) .3769(2) .37790(10) .0601(6) Uani d ? . 1.000
C16 -.0787(2) .3888(2) .32380(10) .0581(5) Uani d ? . 1.000
C17 -.2247(2) .3869(2) .36650(10) .0639(6) Uani d ? . 1.000
C18 -.3773(3) .3985(2) .3117(2) .0797(7) Uani d ? . 1.000
C19 -.3855(3) .4098(3) .2156(2) .1110(10) Uani d ? . 1.000
C20 -.2420(4) .4085(4) .1723(2) .1460(10) Uani d ? . 1.000
C21 -.0898(3) .4006(3) .2265(2) .1120(10) Uani d ? . 1.000
C22 .2431(3) .6103(2) .6494(2) .1023(9) Uani d ? . 1.000
C23 .1875(3) .2736(2) .9056(2) .0825(8) Uani d ? . 1.000
C24 .0341(3) .2145(2) .9234(2) .0852(8) Uani d ? . 1.000
C25 -.0146(4) .2180(3) 1.0146(2) .1340(10) Uani d ? . 1.000
C26 -.1551(4) .1584(4) 1.0330(2) .1560(10) Uani d ? . 1.000
C27 -.2445(4) .1023(4) .9636(3) .1590(10) Uani d ? . 1.000
C28 -.1994(4) .1008(4) .8735(3) .1600(10) Uani d ? . 1.000
C29 -.0588(4) .1556(3) .8544(2) .1170(10) Uani d ? . 1.000
H1 .4757 .0817 .5807 .076 Uiso c ? . 1.000
H2 .1931 .1395 .5280 .067 Uiso c ? . 1.000
H3 .3239 .3557 .4990 .063 Uiso c ? . 1.000
H4 .1294 .2687 .6433 .067 Uiso c ? . 1.000
H5 .4737 .3507 .6684 .075 Uiso c ? . 1.000
H6 .4761 .2774 .8276 .094 Uiso c ? . 1.000
H7 .3454 .3972 .8044 .094 Uiso c ? . 1.000
H8 .7486 .2259 .6600 .111 Uiso c ? . 1.000
H9 .7603 .1254 .5954 .111 Uiso c ? . 1.000
H10 .8288 .2360 .5647 .111 Uiso c ? . 1.000
H11 .3969 .2129 .2587 .092 Uiso c ? . 1.000
H12 .4387 .1934 .0980 .121 Uiso c ? . 1.000
H13 .3455 .0398 .0154 .126 Uiso c ? . 1.000
H14 .2136 -.0962 .0914 .114 Uiso c ? . 1.000
H15 .1786 -.0817 .2532 .092 Uiso c ? . 1.000
H16 -.2182 .3771 .4342 .076 Uiso c ? . 1.000
H17 -.4779 .3979 .3419 .093 Uiso c ? . 1.000
H18 -.4903 .4196 .1778 .131 Uiso c ? . 1.000
H19 -.2442 .4158 .1040 .179 Uiso c ? . 1.000
H20 .0127 .4042 .1976 .132 Uiso c ? . 1.000
H21 .0552 .4392 .6074 .084 Uiso c ? . 1.000
H22 .2562 .6016 .7177 .122 Uiso c ? . 1.000
H23 .3200 .6613 .6314 .122 Uiso c ? . 1.000
H24 .1290 .6372 .6311 .122 Uiso c ? . 1.000
H25 .0492 .2634 1.0630 .158 Uiso c ? . 1.000
H26 -.1833 .1623 1.0979 .190 Uiso c ? . 1.000
H27 -.3395 .0654 .9797 .189 Uiso c ? . 1.000
H28 -.2594 .0575 .8260 .190 Uiso c ? . 1.000
H29 -.0208 .1535 .7927 .139 Uiso c ? . 1.000

loop_
_atom_site_aniso_label
_atom_site_aniso_U_11
_atom_site_aniso_U_22
_atom_site_aniso_U_33
_atom_site_aniso_U_12
_atom_site_aniso_U_13
_atom_site_aniso_U_23
O1 .0539(7) .0685(9) .0760(8) .0034(7) .0113(6) .0104(7)
O2 .0713(8) .0544(8) .0601(7) -.0096(7) .0177(6) -.0067(6)
O3 .0473(6) .0663(8) .0545(7) -.0050(6) .0096(5) .0073(7)
O4 .0990(10) .0622(9) .0950(10) .0017(9) .0331(8) -.0067(8)
O5 .0741(8) .0618(8) .0616(7) -.0012(7) .0065(6) .0104(7)
O6 .0895(9) .0930(10) .0578(7) -.0114(9) .0181(7) -.0032(8)
O7 .1180(10) .0729(9) .0685(9) -.0392(9) .0081(8) .0021(8)
O8 .0592(8) .1080(10) .0881(9) -.0051(8) .0239(7) .0355(9)
O9 .167(2) .148(2) .0700(10) -.026(2) .0270(10) -.0180(10)
N4 .0620(10) .0720(10) .0770(10) .0025(9) .0186(8) -.0020(10)
C1 .0730(10) .0530(10) .0650(10) .0040(10) .0130(10) .0040(10)
C2 .0580(10) .0530(10) .0570(10) -.0077(9) .0121(8) -.0004(9)
C3 .0465(9) .0560(10) .0550(10) -.0027(9) .0073(8) .0008(9)
C4 .0530(10) .0590(10) .0580(10) -.0030(10) .0134(8) .0000(10)
C5 .0610(10) .0610(10) .0600(10) -.0030(10) .0072(9) .0020(10)
C6 .0790(10) .088(2) .0600(10) -.0090(10) .0060(10) -.0010(10)
C7 .0640(10) .105(2) .105(2) .0160(10) .0010(10) .011(2)
C8 .0510(10) .0540(10) .0690(10) -.0050(10) -.0025(9) -.0010(10)
C9 .0530(10) .0620(10) .0590(10) .0010(10) .0000(9) -.0040(10)
C10 .0840(10) .086(2) .0630(10) -.0190(10) .0100(10) -.0070(10)
C11 .123(2) .112(2) .0710(10) -.027(2) .0220(10) .0010(10)
C12 .113(2) .144(3) .0660(10) -.018(2) .0160(10) -.023(2)
C13 .108(2) .103(2) .0770(10) -.018(2) .0090(10) -.0310(10)
C14 .0810(10) .074(2) .0770(10) -.0100(10) .0060(10) -.0110(10)
C15 .0610(10) .0590(10) .0620(10) .0030(10) .0168(9) .0070(10)
C16 .0600(10) .0560(10) .0600(10) .0050(10) .0110(8) .0090(10)
C17 .0600(10) .0620(10) .0710(10) .0000(10) .0114(9) -.0120(10)
C18 .0570(10) .0700(10) .112(2) .0060(10) .0050(10) -.0130(10)
C19 .091(2) .114(2) .118(2) .026(2) -.026(2) .019(2)
C20 .120(2) .229(4) .085(2) .022(3) -.010(2) .066(2)
C21 .085(2) .176(3) .0760(10) .022(2) .0110(10) .050(2)
C22 .105(2) .069(2) .133(2) -.004(2) .016(2) -.023(2)
C23 .105(2) .088(2) .0550(10) .0120(10) .0130(10) .0040(10)
C24 .101(2) .088(2) .0720(10) .0260(10) .0300(10) .0210(10)
C25 .133(2) .184(3) .094(2) .012(2) .0570(10) .010(2)
C26 .139(2) .232(5) .111(2) .018(3) .070(2) .032(3)
C27 .149(2) .178(4) .167(3) -.007(3) .086(2) .026(3)
C28 .147(2) .184(4) .163(3) -.053(3) .076(2) -.003(3)
C29 .123(2) .133(3) .104(2) -.020(2) .045(2) .003(2)

loop_
_atom_type_symbol
_atom_type_scat_dispersion_real
_atom_type_scat_dispersion_imag
_atom_type_scat_source
C .002 .002
;International Tables for Crystallography
(1992, Vol. C, Tables 4.2.6.8 and 6.1.1.1)
;
N .004 .003
;International Tables for Crystallography
(1992, Vol. C, Tables 4.2.6.8 and 6.1.1.1)
;
O .008 .006
;International Tables for Crystallography
(1992, Vol. C, Tables 4.2.6.8 and 6.1.1.1)
;
H .000 .000
;International Tables for Crystallography
(1992, Vol. C, Table 6.1.1.2)
;

loop_
_geom_angle_atom_site_label_1
_geom_angle_atom_site_label_2
_geom_angle_atom_site_label_3
_geom_angle
_geom_angle_publ_flag
N4 O4 C22 107.6(2) yes
C1 O5 C5 114.10(10) yes
C6 O6 C23 116.6(2) yes
O4 N4 C4 106.50(10) yes
O1 C1 O5 112.6(2) yes
O1 C1 C2 108.10(10) yes
O5 C1 C2 109.1(2) yes
O2 C2 C1 110.70(10) yes
O2 C2 C3 108.60(10) yes
C1 C2 C3 109.9(2) yes
O3 C3 C2 109.30(10) yes
O3 C3 C4 107.90(10) yes
C2 C3 C4 108.6(2) yes
N4 C4 C3 116.0(2) yes
N4 C4 C5 111.5(2) yes
C3 C4 C5 108.50(10) yes
O5 C5 C4 109.4(2) yes
O5 C5 C6 108.8(2) yes
C4 C5 C6 114.3(2) yes
O6 C6 C5 107.4(2) yes
C1 O1 C7 113.4(2) no
C2 O2 C8 117.80(10) no
C3 O3 C15 117.40(10) no
O4 N4 H21 105.1 no
C4 N4 H21 105.2 no
O1 C1 H1 114.5 no
O5 C1 H1 102.0 no
C2 C1 H1 110.5 no
O2 C2 H2 108.4 no
C1 C2 H2 110.8 no
C3 C2 H2 108.3 no
O3 C3 H3 107.1 no
C2 C3 H3 113.1 no
C4 C3 H3 110.7 no
N4 C4 H4 108.0 no
C3 C4 H4 107.5 no
C5 C4 H4 104.6 no
O5 C5 H5 109.6 no
C4 C5 H5 108.8 no
C6 C5 H5 105.8 no
O6 C6 H6 105.3 no
O6 C6 H7 104.0 no
C5 C6 H6 106.6 no
C5 C6 H7 110.2 no
H6 C6 H7 122.4 no
O1 C7 H8 109.4 no
O1 C7 H9 110.0 no
O1 C7 H10 110.4 no
H8 C7 H9 108.7 no
H8 C7 H10 109.4 no
H9 C7 H10 108.9 no
O2 C8 O7 122.3(2) no
O2 C8 C9 112.3(2) no
O7 C8 C9 125.4(2) no
C8 C9 C10 122.1(2) no
C8 C9 C14 118.9(2) no
C10 C9 C14 119.0(2) no
C9 C10 C11 120.2(2) no
C9 C10 H11 119.5 no
C11 C10 H11 120.3 no
C10 C11 C12 120.2(2) no
C10 C11 H12 120.0 no
C12 C11 H12 119.8 no
C11 C12 C13 120.3(2) no
C11 C12 H13 120.2 no
C13 C12 H13 119.5 no
C12 C13 C14 120.5(2) no
C12 C13 H14 120.3 no
C14 C13 H14 119.2 no
C9 C14 C13 119.8(2) no
C9 C14 H15 119.5 no
C13 C14 H15 120.7 no
O3 C15 O8 123.7(2) no
O3 C15 C16 112.0(2) no
O8 C15 C16 124.3(2) no
C15 C16 C17 123.3(2) no
C15 C16 C21 118.2(2) no
C17 C16 C21 118.5(2) no
C16 C17 C18 120.1(2) no
C16 C17 H16 119.1 no
C18 C17 H16 120.9 no
C17 C18 C19 120.5(2) no
C17 C18 H17 119.6 no
C19 C18 H17 119.9 no
C18 C19 C20 119.9(2) no
C18 C19 H18 120.7 no
C20 C19 H18 119.4 no
C19 C20 C21 120.0(2) no
C19 C20 H19 121.6 no
C21 C20 H19 118.4 no
C16 C21 C20 121.1(2) no
C16 C21 H20 117.9 no
C20 C21 H20 121.0 no
O4 C22 H22 109.7 no
O4 C22 H23 111.0 no
O4 C22 H24 109.9 no
H22 C22 H23 110.2 no
H22 C22 H24 106.9 no
H23 C22 H24 108.9 no
O6 C23 O9 121.4(2) no
O6 C23 C24 112.4(2) no
O9 C23 C24 126.2(2) no
C23 C24 C25 118.2(2) no
C23 C24 C29 122.7(2) no
C25 C24 C29 119.1(3) no
C24 C25 C26 118.4(3) no
C24 C25 H25 118.8 no
C26 C25 H25 122.8 no
C25 C26 C27 121.0(3) no
C25 C26 H26 115.5 no
C27 C26 H26 123.4 no
C26 C27 C28 120.7(4) no
C26 C27 H27 117.3 no
C28 C27 H27 122.0 no
C27 C28 C29 119.4(4) no
C27 C28 H28 119.9 no
C29 C28 H28 120.4 no
C24 C29 C28 121.3(3) no
C24 C29 H29 117.2 no
C28 C29 H29 121.5 no

loop_
_geom_bond_atom_site_label_1
_geom_bond_atom_site_label_2
_geom_bond_site_symmetry_1
_geom_bond_site_symmetry_2
_geom_bond_distance
_geom_bond_publ_flag
O1 C1 . . 1.393(2) yes
O2 C2 . . 1.438(2) yes
O3 C3 . . 1.447(2) yes
O4 N4 . . 1.443(2) yes
O5 C1 . . 1.411(2) yes
O5 C5 . . 1.433(2) yes
O6 C6 . . 1.459(3) yes
C1 C2 . . 1.521(3) yes
N4 C4 . . 1.449(3) yes
C2 C3 . . 1.503(3) yes
C3 C4 . . 1.517(2) yes
C4 C5 . . 1.528(3) yes
C5 C6 . . 1.493(3) yes
O1 C7 . . 1.429(2) no
O2 C8 . . 1.343(2) no
O3 C15 . . 1.352(2) no
O4 C22 . . 1.410(3) no
O6 C23 . . 1.321(2) no
O7 C8 . . 1.192(2) no
O8 C15 . . 1.198(2) no
O9 C23 . . 1.206(3) no
N4 H21 . . .91 no
C1 H1 . . 1.05 no
C2 H2 . . 1.06 no
C3 H3 . . .97 no
C4 H4 . . 1.06 no
C5 H5 . . 1.04 no
C6 H6 . . 1.05 no
C6 H7 . . 1.03 no
C7 H8 . . .95 no
C7 H9 . . .95 no
C7 H10 . . .95 no
C8 C9 . . 1.468(2) no
C9 C10 . . 1.377(3) no
C9 C14 . . 1.379(3) no
C10 C11 . . 1.376(3) no
C10 H11 . . .95 no
C11 C12 . . 1.349(4) no
C11 H12 . . .96 no
C12 C13 . . 1.361(4) no
C12 H13 . . .95 no
C13 C14 . . 1.372(3) no
C13 H14 . . .96 no
C14 H15 . . .97 no
C15 C16 . . 1.485(2) no
C16 C17 . . 1.377(3) no
C16 C21 . . 1.368(3) no
C17 C18 . . 1.377(3) no
C17 H16 . . .95 no
C18 C19 . . 1.353(3) no
C18 H17 . . .95 no
C19 C20 . . 1.363(4) no
C19 H18 . . .95 no
C20 C21 . . 1.366(4) no
C20 H19 . . .96 no
C21 H20 . . .96 no
C22 H22 . . .96 no
C22 H23 . . .94 no
C22 H24 . . .98 no
C23 C24 . . 1.477(3) no
C24 C25 . . 1.382(3) no
C24 C29 . . 1.364(4) no
C25 C26 . . 1.397(5) no
C25 H25 . . .98 no
C26 C27 . . 1.335(5) no
C26 H26 . . .97 no
C27 C28 . . 1.357(4) no
C27 H27 . . .94 no
C28 C29 . . 1.369(4) no
C28 H28 . . .94 no
C29 H29 . . .95 no

loop_
_geom_hbond_atom_site_label_D
_geom_hbond_atom_site_label_H
_geom_hbond_atom_site_label_A
_geom_hbond_site_symmetry_A
_geom_hbond_distance_DH
_geom_hbond_distance_HA
_geom_hbond_distance_DA
_geom_hbond_angle_DHA
N4 H21 O3 . .91 2.53 2.895(2) 104.9
N4 H21 O7 2_556 .91 2.26 3.085(2) 151.2

loop_
_geom_torsion_atom_site_label_1
_geom_torsion_atom_site_label_2
_geom_torsion_atom_site_label_3
_geom_torsion_atom_site_label_4
_geom_torsion
_geom_torsion_publ_flag
O1 C1 O5 C5 60.0(2) no
O1 C1 C2 O2 55.3(2) no
O1 C1 C2 C3 -64.6(2) no
O2 C2 C1 O5 178.00(10) no
O2 C2 C3 O3 62.7(2) no
O2 C2 C3 C4 -179.80(10) no
O2 C8 C9 C10 3.8(3) no
O2 C8 C9 C14 -177.6(2) no
O3 C3 C2 C1 -176.10(10) no
O3 C3 C4 N4 -57.0(2) no
O3 C3 C4 C5 176.6(2) no
O3 C15 C16 C17 23.9(3) no
O3 C15 C16 C21 -155.1(2) no
O4 N4 C4 C3 -51.6(2) no
O4 N4 C4 C5 73.2(2) no
O5 C1 O1 C7 67.1(2) no
O5 C1 C2 C3 58.1(2) no
O5 C5 C4 N4 173.10(10) no
O5 C5 C4 C3 -57.9(2) no
O5 C5 C6 O6 -70.1(2) no
O6 C6 C5 C4 52.5(2) no
O6 C23 C24 C25 176.4(2) no
O6 C23 C24 C29 -2.3(3) no
O7 C8 O2 C2 -4.5(3) no
O7 C8 C9 C10 -176.2(2) no
O7 C8 C9 C14 2.4(3) no
O8 C15 O3 C3 .2(3) no
O8 C15 C16 C17 -157.8(2) no
O8 C15 C16 C21 23.1(4) no
O9 C23 O6 C6 -1.9(3) no
O9 C23 C24 C25 -4.0(4) no
O9 C23 C24 C29 177.2(3) no
N4 C4 C3 C2 -175.4(2) no
N4 C4 C5 C6 50.9(2) no
C1 O5 C5 C4 60.6(2) no
C1 O5 C5 C6 -173.9(2) no
C1 C2 O2 C8 98.3(2) no
C1 C2 C3 C4 -58.6(2) no
C2 O2 C8 C9 175.50(10) no
C2 C1 O1 C7 -172.4(2) no
C2 C1 O5 C5 -59.9(2) no
C2 C3 O3 C15 -103.4(2) no
C2 C3 C4 C5 58.2(2) no
C3 O3 C15 C16 178.5(2) no
C3 C2 O2 C8 -140.9(2) no
C3 C4 C5 C6 179.8(2) no
C4 N4 O4 C22 -161.6(2) no
C4 C3 O3 C15 138.6(2) no
C5 C6 O6 C23 -173.3(2) no
C6 O6 C23 C24 177.7(2) no
C8 C9 C10 C11 177.5(2) no
C8 C9 C14 C13 -178.7(2) no
C9 C10 C11 C12 1.3(4) no
C9 C14 C13 C12 1.0(4) no
C10 C9 C14 C13 .0(3) no
C10 C11 C12 C13 -.3(5) no
C11 C10 C9 C14 -1.1(3) no
C11 C12 C13 C14 -.8(4) no
C15 C16 C17 C18 179.9(2) no
C15 C16 C21 C20 177.9(3) no
C16 C17 C18 C19 1.3(4) no
C16 C21 C20 C19 3.1(6) no
C17 C16 C21 C20 -1.2(5) no
C17 C18 C19 C20 .7(5) no
C18 C17 C16 C21 -1.0(4) no
C18 C19 C20 C21 -2.9(6) no
C23 C24 C25 C26 -177.1(3) no
C23 C24 C29 C28 179.3(3) no
C24 C25 C26 C27 -2.4(6) no
C24 C29 C28 C27 -2.2(6) no
C25 C24 C29 C28 .6(5) no
C25 C26 C27 C28 .9(7) no
C26 C25 C24 C29 1.6(5) no
C26 C27 C28 C29 1.4(7) no

loop_
_cod_related_entry_id
_cod_related_entry_database
_cod_related_entry_code
1 ChemSpider 10285723
